data_4122456
loop_
_publ_author_name
'Hadler, Amelia B.'
'Yannello, Vincent J.'
'Bi, Wenli'
'Alp, E. Ercan'
'Fredrickson, Daniel C.'

_publ_section_title
;
 \p-Conjugation in Gd13Fe10C13 and Its Oxycarbide: Unexpected Connections
 between Complex Carbides and Simple Organic Molecules.
;
_journal_issue 34
_journal_name_full 'Journal of the American Chemical Society'
_journal_page_first 12073
_journal_paper_doi 10.1021/ja505868w
_journal_volume 136
_journal_year 2014
_chemical_formula_sum 'C12.02 Fe10 Gd13 O0.98'
_chemical_formula_weight 2762.8
_chemical_name_common Gd13Fe10C12.02O0.98
_chemical_name_systematic ' ?'
_space_group_IT_number 43
_symmetry_cell_setting orthorhombic
_symmetry_Int_Tables_number 43
_symmetry_space_group_name_Hall 'F -2d 2'
_symmetry_space_group_name_H-M 'F 2 d d'
_cell_angle_alpha 90
_cell_angle_beta 90
_cell_angle_gamma 90
_cell_formula_units_Z 8
_cell_length_a 9.2299(5)
_cell_length_b 16.0158(8)
_cell_length_c 31.6935(14)
_cell_measurement_reflns_used 3720
_cell_measurement_temperature 295.5(3)
_cell_measurement_theta_max 29.2770
_cell_measurement_theta_min 5.0730
_cell_volume 4685.1(4)
_diffrn_ambient_temperature 295.5(3)
_diffrn_detector_area_resol_mean 5.1937
_diffrn_measured_fraction_theta_full 0.98
_diffrn_measured_fraction_theta_max 0.9
_diffrn_measurement_device_type 'SuperNova, Dual, Cu at zero, Atlas'
_diffrn_measurement_method '\w scans'
_diffrn_radiation_monochromator mirror
_diffrn_radiation_probe x-ray
_diffrn_radiation_source 'SuperNova (Mo) X-ray Source'
_diffrn_radiation_type 'Mo K\a'
_diffrn_radiation_wavelength 0.7107
_diffrn_reflns_av_R_equivalents 0.0304
_diffrn_reflns_av_unetI/netI 0.0365
_diffrn_reflns_limit_h_max 11
_diffrn_reflns_limit_h_min -12
_diffrn_reflns_limit_k_max 21
_diffrn_reflns_limit_k_min -22
_diffrn_reflns_limit_l_max 42
_diffrn_reflns_limit_l_min -43
_diffrn_reflns_number 6437
_diffrn_reflns_theta_full 27.86
_diffrn_reflns_theta_max 29.47
_diffrn_reflns_theta_min 3.2
_diffrn_standards_number 0
_exptl_absorpt_coefficient_mu 42.171
_exptl_absorpt_correction_T_max 1.00000
_exptl_absorpt_correction_T_min 0.66152
_exptl_absorpt_correction_type 'multi-scan and spherical'
_exptl_absorpt_process_details
;
CrysAlisPro, Agilent Technologies,
Version 1.171.36.24 (release 03-12-2012 CrysAlis171 .NET)
(compiled Dec  3 2012,18:21:49)
Empirical absorption correction using spherical harmonics,
 implemented in SCALE3 ABSPACK scaling algorithm.
;
_exptl_crystal_colour 'metallic grey'
_exptl_crystal_density_diffrn 7.8312
_exptl_crystal_density_method 'not measured'
_exptl_crystal_description Irregular
_exptl_crystal_F_000 9376
_exptl_crystal_size_max 0.0450
_exptl_crystal_size_mid 0.0412
_exptl_crystal_size_min 0.0176
_refine_diff_density_max 1.47
_refine_diff_density_min -1.04
_refine_ls_abs_structure_details '  1057 of Friedel pairs used in the refinement'
_refine_ls_abs_structure_Flack 0.02(4)
_refine_ls_extinction_method none
_refine_ls_goodness_of_fit_gt 1.07
_refine_ls_goodness_of_fit_ref 1.06
_refine_ls_number_constraints 15
_refine_ls_number_parameters 129
_refine_ls_number_reflns 2616
_refine_ls_number_restraints 0
_refine_ls_R_factor_all 0.0274
_refine_ls_R_factor_gt 0.0243
_refine_ls_shift/su_max 0.0255
_refine_ls_shift/su_mean 0.0022
_refine_ls_structure_factor_coef Fsqd
_refine_ls_weighting_details w=1/(\s^2^(I)+0.0004I^2^)
_refine_ls_weighting_scheme sigma
_refine_ls_wR_factor_gt 0.0507
_refine_ls_wR_factor_ref 0.0523
_reflns_number_gt 2403
_reflns_number_total 2616
_reflns_threshold_expression I>3\s(I)
_cod_data_source_file ja505868w_si_002.cif
_cod_data_source_block I
_cod_depositor_comments
;
The following automatic conversions were performed:

'_diffrn_radiation_probe' value 'X-ray' changed to 'x-ray' according
to
/usr/data/users/saulius/crontab/automatic-downloads/rss-feeds/ACS/lib/dictionaries/cif_core.dic
dictionary named 'cif_core.dic' version 2.4.2 from 2011-04-26.

Automatic conversion script
Id: cif_fix_values 2281 2013-09-26 08:29:07Z andrius 

 Adding full bibliography for 4122456.cif.
;
_cod_database_code 4122456

loop_
_symmetry_equiv_pos_site_id
_symmetry_equiv_pos_as_xyz
1 x,y,z
2 x,-y,-z
3 x+1/4,y+1/4,-z+1/4
4 x+1/4,-y+1/4,z+1/4
5 x,y+1/2,z+1/2
6 x,-y+1/2,-z+1/2
7 x+1/4,y+3/4,-z+3/4
8 x+1/4,-y+3/4,z+3/4
9 x+1/2,y,z+1/2
10 x+1/2,-y,-z+1/2
11 x+3/4,y+1/4,-z+3/4
12 x+3/4,-y+1/4,z+3/4
13 x+1/2,y+1/2,z
14 x+1/2,-y+1/2,-z
15 x+3/4,y+3/4,-z+1/4
16 x+3/4,-y+3/4,z+1/4

loop_
_atom_site_label
_atom_site_type_symbol
_atom_site_fract_x
_atom_site_fract_y
_atom_site_fract_z
_atom_site_adp_type
_atom_site_U_iso_or_equiv
_atom_site_site_symmetry_multiplicity
_atom_site_occupancy
_atom_site_calc_flag
Gd1 Gd 0.09311(8) 0 0 Uani 0.0117(2) 8 1 d
Gd2 Gd 0.28557(6) 0.11473(4) 0.925578(16) Uani 0.01118(15) 16 1 d
Gd3 Gd 0.27868(7) 0.12055(4) 0.087443(16) Uani 0.01153(15) 16 1 d
Gd4 Gd 0.55399(6) 0.84732(4) 0.997977(17) Uani 0.01179(16) 16 1 d
Gd5 Gd 0.65018(6) 0.08638(4) 0.809615(17) Uani 0.01156(16) 16 1 d
Gd6 Gd 0.14034(6) 0.08150(4) 0.190732(17) Uani 0.01142(16) 16 1 d
Gd7 Gd 0.63856(6) 0.99964(4) 0.915395(16) Uani 0.01220(16) 16 1 d
Fe1 Fe 0.7891(3) 0 0 Uani 0.0111(7) 8 1 d
Fe2 Fe 0.59614(19) 0.19097(11) 0.89926(5) Uani 0.0112(4) 16 1 d
Fe3 Fe 0.4001(3) 0 0 Uani 0.0120(6) 8 1 d
Fe4 Fe 0.20186(20) 0.19358(11) 0.00545(5) Uani 0.0107(5) 16 1 d
Fe5 Fe 0.25702(19) 0.25297(10) 0.15148(5) Uani 0.0115(5) 16 1 d
Fe6 Fe 0.3606(2) 0.03470(11) 0.84702(5) Uani 0.0107(4) 16 1 d
C1 C 0.1421(15) 0.2496(8) 0.0530(3) Uiso 0.0129(9) 16 1 d
C2 C 0.4067(14) 0.9878(8) 0.7963(3) Uiso 0.0129(9) 16 1 d
C3 C 0.4355(13) 0.2365(8) 0.1247(4) Uiso 0.0129(9) 16 1 d
C4 C 0.4844(13) 0.1113(8) 0.8722(4) Uiso 0.0129(9) 16 1 d
C5 C 0.3032(13) 0.0970(7) 0.0044(3) Uiso 0.0129(9) 16 0.75(6) d
O5 O 0.3032(13) 0.0970(7) 0.0044(3) Uiso 0.0129(9) 16 0.25(6) d
C6 C 0.594(2) 0 0 Uiso 0.0129(9) 8 1 d
C7 C 0.1443(14) 0.2467(7) 0.1994(3) Uiso 0.0129(9) 16 0.76(6) d
O7 O 0.1443(14) 0.2467(7) 0.1994(3) Uiso 0.0129(9) 16 0.24(6) d

loop_
_atom_site_aniso_label
_atom_site_aniso_type_symbol
_atom_site_aniso_U_11
_atom_site_aniso_U_22
_atom_site_aniso_U_33
_atom_site_aniso_U_12
_atom_site_aniso_U_13
_atom_site_aniso_U_23
Gd1 Gd 0.0099(4) 0.0134(4) 0.0119(4) 0 0 0.0002(3)
Gd2 Gd 0.0125(3) 0.0118(3) 0.0093(2) 0.0002(2) 0.0013(2) -0.0015(2)
Gd3 Gd 0.0142(3) 0.0110(3) 0.0093(2) -0.0006(2) -0.0009(2) 0.0005(2)
Gd4 Gd 0.0132(3) 0.0099(3) 0.0123(3) 0.0027(2) 0.0000(2) 0.0001(2)
Gd5 Gd 0.0117(3) 0.0111(3) 0.0119(2) 0.0004(2) 0.0012(2) -0.0004(2)
Gd6 Gd 0.0117(3) 0.0109(3) 0.0117(2) 0.0002(2) 0.0005(2) -0.0009(2)
Gd7 Gd 0.0126(3) 0.0124(3) 0.0116(2) 0.0008(2) -0.0008(2) -0.0002(2)
Fe1 Fe 0.0091(12) 0.0142(12) 0.0100(11) 0 0 -0.0004(8)
Fe2 Fe 0.0132(8) 0.0102(8) 0.0102(7) -0.0009(7) -0.0018(7) -0.0009(6)
Fe3 Fe 0.0123(12) 0.0077(10) 0.0161(11) 0 0 -0.0015(10)
Fe4 Fe 0.0156(9) 0.0094(8) 0.0072(7) 0.0040(7) 0.0002(7) 0.0005(7)
Fe5 Fe 0.0131(9) 0.0115(8) 0.0100(7) -0.0006(7) 0.0009(6) -0.0004(6)
Fe6 Fe 0.0107(8) 0.0122(8) 0.0092(7) -0.0002(7) 0.0014(7) -0.0012(6)

loop_
_atom_type_symbol
_atom_type_scat_dispersion_real
_atom_type_scat_dispersion_imag
_atom_type_scat_source
C 0.0033 0.0016 'International Tables Vol C tables 4.2.6.8 and 6.1.1.1'
Fe 0.3463 0.8444 'International Tables Vol C tables 4.2.6.8 and 6.1.1.1'
Gd -0.1653 3.9035 'International Tables Vol C tables 4.2.6.8 and 6.1.1.1'
O 0.0106 0.0060 'International Tables Vol C tables 4.2.6.8 and 6.1.1.1'

loop_
_geom_angle_atom_site_label_1
_geom_angle_atom_site_label_2
_geom_angle_atom_site_label_3
_geom_angle_site_symmetry_1
_geom_angle_site_symmetry_3
_geom_angle
Gd2 Gd1 Gd2 1_554 2_556 118.57(3)
Gd2 Gd1 Gd5 1_554 7_445 105.933(13)
Gd2 Gd1 Gd5 1_554 4_454 102.628(13)
Gd2 Gd1 Fe1 1_554 1_455 120.716(14)
Gd2 Gd1 Fe3 1_554 . 59.284(14)
Gd2 Gd1 C5 1_554 . 46.4(2)
Gd2 Gd1 C5 1_554 2_555 83.9(2)
Gd2 Gd1 C7 1_554 15_445 147.4(3)
Gd2 Gd1 C7 1_554 12_454 85.8(3)
Gd2 Gd1 Gd5 2_556 7_445 102.628(13)
Gd2 Gd1 Gd5 2_556 4_454 105.933(13)
Gd2 Gd1 Fe1 2_556 1_455 120.716(14)
Gd2 Gd1 Fe3 2_556 . 59.284(14)
Gd2 Gd1 C5 2_556 . 83.9(2)
Gd2 Gd1 C5 2_556 2_555 46.4(2)
Gd2 Gd1 C7 2_556 15_445 85.8(3)
Gd2 Gd1 C7 2_556 12_454 147.4(3)
Gd5 Gd1 Gd5 7_445 4_454 122.27(2)
Gd5 Gd1 Fe1 7_445 1_455 61.137(14)
Gd5 Gd1 Fe3 7_445 . 118.863(14)
Gd5 Gd1 C5 7_445 . 148.0(2)
Gd5 Gd1 C5 7_445 2_555 84.5(3)
Gd5 Gd1 C7 7_445 15_445 87.6(3)
Gd5 Gd1 C7 7_445 12_454 46.8(3)
Gd5 Gd1 Fe1 4_454 1_455 61.137(14)
Gd5 Gd1 Fe3 4_454 . 118.863(14)
Gd5 Gd1 C5 4_454 . 84.5(3)
Gd5 Gd1 C5 4_454 2_555 148.0(2)
Gd5 Gd1 C7 4_454 15_445 46.8(3)
Gd5 Gd1 C7 4_454 12_454 87.6(3)
Fe1 Gd1 Fe3 1_455 . 180.0(5)
Fe1 Gd1 C5 1_455 . 141.2(3)
Fe1 Gd1 C5 1_455 2_555 141.2(3)
Fe1 Gd1 C7 1_455 15_445 41.2(3)
Fe1 Gd1 C7 1_455 12_454 41.2(3)
Fe3 Gd1 C5 . . 38.8(3)
Fe3 Gd1 C5 . 2_555 38.8(3)
Fe3 Gd1 C7 . 15_445 138.8(3)
Fe3 Gd1 C7 . 12_454 138.8(3)
C5 Gd1 C5 . 2_555 77.7(4)
C5 Gd1 C7 . 15_445 124.3(3)
C5 Gd1 C7 . 12_454 127.6(3)
C5 Gd1 C7 2_555 15_445 127.6(3)
C5 Gd1 C7 2_555 12_454 124.3(3)
C7 Gd1 C7 15_445 12_454 82.4(4)
Gd1 Gd2 Gd3 1_556 12_455 102.71(2)
Gd1 Gd2 Gd4 1_556 2_567 89.079(18)
Gd1 Gd2 Gd5 1_556 11_456 124.180(17)
Gd1 Gd2 Gd7 1_556 1_545 104.004(19)
Gd1 Gd2 Gd7 1_556 11_446 164.03(2)
Gd1 Gd2 Fe3 1_556 1_556 50.19(5)
Gd1 Gd2 Fe4 1_556 1_556 60.50(4)
Gd1 Gd2 Fe6 1_556 . 118.25(4)
Gd1 Gd2 C2 1_556 11_446 86.0(3)
Gd1 Gd2 C3 1_556 12_455 84.5(3)
Gd1 Gd2 C4 1_556 . 145.4(3)
Gd1 Gd2 C5 1_556 1_556 45.7(3)
Gd3 Gd2 Gd4 12_455 2_567 165.38(2)
Gd3 Gd2 Gd5 12_455 11_456 102.564(19)
Gd3 Gd2 Gd7 12_455 1_545 121.746(19)
Gd3 Gd2 Gd7 12_455 11_446 62.537(15)
Gd3 Gd2 Fe3 12_455 1_556 144.92(4)
Gd3 Gd2 Fe4 12_455 1_556 117.32(4)
Gd3 Gd2 Fe6 12_455 . 61.77(4)
Gd3 Gd2 C2 12_455 11_446 85.0(3)
Gd3 Gd2 C3 12_455 12_455 45.8(3)
Gd3 Gd2 C4 12_455 . 87.7(3)
Gd3 Gd2 C5 12_455 1_556 143.4(3)
Gd4 Gd2 Gd5 2_567 11_456 63.234(16)
Gd4 Gd2 Gd7 2_567 1_545 62.179(16)
Gd4 Gd2 Gd7 2_567 11_446 104.66(2)
Gd4 Gd2 Fe3 2_567 1_556 49.69(3)
Gd4 Gd2 Fe4 2_567 1_556 61.10(4)
Gd4 Gd2 Fe6 2_567 . 120.13(4)
Gd4 Gd2 C2 2_567 11_446 87.3(3)
Gd4 Gd2 C3 2_567 12_455 145.9(3)
Gd4 Gd2 C4 2_567 . 87.3(3)
Gd4 Gd2 C5 2_567 1_556 44.9(3)
Gd5 Gd2 Gd7 11_456 1_545 103.388(19)
Gd5 Gd2 Gd7 11_456 11_446 58.243(15)
Gd5 Gd2 Fe3 11_456 1_556 111.28(3)
Gd5 Gd2 Fe4 11_456 1_556 63.69(4)
Gd5 Gd2 Fe6 11_456 . 117.57(4)
Gd5 Gd2 C2 11_456 11_446 48.1(3)
Gd5 Gd2 C3 11_456 12_455 144.4(3)
Gd5 Gd2 C4 11_456 . 84.2(3)
Gd5 Gd2 C5 11_456 1_556 87.9(3)
Gd7 Gd2 Gd7 1_545 11_446 89.817(17)
Gd7 Gd2 Fe3 1_545 1_556 59.37(4)
Gd7 Gd2 Fe4 1_545 1_556 120.92(4)
Gd7 Gd2 Fe6 1_545 . 59.97(4)
Gd7 Gd2 C2 1_545 11_446 147.2(3)
Gd7 Gd2 C3 1_545 12_455 86.9(3)
Gd7 Gd2 C4 1_545 . 45.0(3)
Gd7 Gd2 C5 1_545 1_556 88.5(3)
Gd7 Gd2 Fe3 11_446 1_556 145.73(5)
Gd7 Gd2 Fe4 11_446 1_556 119.04(4)
Gd7 Gd2 Fe6 11_446 . 61.87(4)
Gd7 Gd2 C2 11_446 11_446 86.5(3)
Gd7 Gd2 C3 11_446 12_455 88.3(3)
Gd7 Gd2 C4 11_446 . 45.7(3)
Gd7 Gd2 C5 11_446 1_556 144.7(3)
Fe3 Gd2 Fe4 1_556 1_556 72.26(4)
Fe3 Gd2 Fe6 1_556 . 107.72(4)
Fe3 Gd2 C2 1_556 11_446 110.8(3)
Fe3 Gd2 C3 1_556 12_455 103.3(3)
Fe3 Gd2 C4 1_556 . 104.2(3)
Fe3 Gd2 C5 1_556 1_556 34.5(3)
Fe4 Gd2 Fe6 1_556 . 178.45(6)
Fe4 Gd2 C2 1_556 11_446 38.5(3)
Fe4 Gd2 C3 1_556 12_455 138.5(3)
Fe4 Gd2 C4 1_556 . 142.0(3)
Fe4 Gd2 C5 1_556 1_556 37.8(3)
Fe6 Gd2 C2 . 11_446 141.5(3)
Fe6 Gd2 C3 . 12_455 40.0(3)
Fe6 Gd2 C4 . . 39.5(3)
Fe6 Gd2 C5 . 1_556 142.2(3)
C2 Gd2 C3 11_446 12_455 125.5(4)
C2 Gd2 C4 11_446 . 128.1(4)
C2 Gd2 C5 11_446 1_556 76.3(4)
C3 Gd2 C4 12_455 . 79.5(4)
C3 Gd2 C5 12_455 1_556 126.8(4)
C4 Gd2 C5 . 1_556 128.5(4)
Gd2 Gd3 Gd4 4_554 2_566 95.905(19)
Gd2 Gd3 Gd5 4_554 4_454 141.80(2)
Gd2 Gd3 Gd6 4_554 . 62.901(15)
Gd2 Gd3 Gd6 4_554 3_555 86.804(18)
Gd2 Gd3 Fe4 4_554 . 143.48(4)
Gd2 Gd3 Fe5 4_554 . 58.18(4)
Gd2 Gd3 Fe5 4_554 15_445 117.83(4)
Gd2 Gd3 C1 4_554 . 124.7(3)
Gd2 Gd3 C3 4_554 . 42.1(3)
Gd2 Gd3 C3 4_554 15_445 85.2(3)
Gd2 Gd3 C5 4_554 . 134.8(3)
Gd4 Gd3 Gd5 2_566 4_454 116.493(19)
Gd4 Gd3 Gd6 2_566 . 158.28(2)
Gd4 Gd3 Gd6 2_566 3_555 60.258(16)
Gd4 Gd3 Fe4 2_566 . 57.99(4)
Gd4 Gd3 Fe5 2_566 . 116.44(4)
Gd4 Gd3 Fe5 2_566 15_445 134.51(4)
Gd4 Gd3 C1 2_566 . 85.3(3)
Gd4 Gd3 C3 2_566 . 81.6(3)
Gd4 Gd3 C3 2_566 15_445 132.0(3)
Gd4 Gd3 C5 2_566 . 41.4(2)
Gd5 Gd3 Gd6 4_454 . 84.995(18)
Gd5 Gd3 Gd6 4_454 3_555 92.069(18)
Gd5 Gd3 Fe4 4_454 . 58.83(4)
Gd5 Gd3 Fe5 4_454 . 88.03(4)
Gd5 Gd3 Fe5 4_454 15_445 51.85(3)
Gd5 Gd3 C1 4_454 . 45.8(3)
Gd5 Gd3 C3 4_454 . 119.9(3)
Gd5 Gd3 C3 4_454 15_445 87.2(3)
Gd5 Gd3 C5 4_454 . 82.5(2)
Gd6 Gd3 Gd6 . 3_555 119.24(2)
Gd6 Gd3 Fe4 . . 142.66(4)
Gd6 Gd3 Fe5 . . 57.95(4)
Gd6 Gd3 Fe5 . 15_445 60.60(3)
Gd6 Gd3 C1 . . 110.1(2)
Gd6 Gd3 C3 . . 84.8(3)
Gd6 Gd3 C3 . 15_445 46.8(3)
Gd6 Gd3 C5 . . 155.5(2)
Gd6 Gd3 Fe4 3_555 . 58.81(4)
Gd6 Gd3 Fe5 3_555 . 61.31(4)
Gd6 Gd3 Fe5 3_555 15_445 143.66(4)
Gd6 Gd3 C1 3_555 . 46.5(3)
Gd6 Gd3 C3 3_555 . 45.6(3)
Gd6 Gd3 C3 3_555 15_445 166.0(3)
Gd6 Gd3 C5 3_555 . 82.3(2)
Fe4 Gd3 Fe5 . . 107.87(5)
Fe4 Gd3 Fe5 . 15_445 98.30(5)
Fe4 Gd3 C1 . . 38.0(2)
Fe4 Gd3 C3 . . 104.4(3)
Fe4 Gd3 C3 . 15_445 131.0(3)
Fe4 Gd3 C5 . . 37.2(2)
Fe5 Gd3 Fe5 . 15_445 107.42(5)
Fe5 Gd3 C1 . . 71.9(2)
Fe5 Gd3 C3 . . 38.7(3)
Fe5 Gd3 C3 . 15_445 104.7(3)
Fe5 Gd3 C5 . . 142.0(2)
Fe5 Gd3 C1 15_445 . 97.6(3)
Fe5 Gd3 C3 15_445 . 143.9(3)
Fe5 Gd3 C3 15_445 15_445 36.4(3)
Fe5 Gd3 C5 15_445 . 95.3(3)
C1 Gd3 C3 . . 84.1(4)
C1 Gd3 C3 . 15_445 132.4(4)
C1 Gd3 C5 . . 75.2(3)
C3 Gd3 C3 . 15_445 123.8(4)
C3 Gd3 C5 . . 119.7(4)
C3 Gd3 C5 15_445 . 111.4(4)
Gd2 Gd4 Gd3 2_567 2_566 89.788(18)
Gd2 Gd4 Gd5 2_567 7_556 163.78(2)
Gd2 Gd4 Gd6 2_567 15_556 104.066(19)
Gd2 Gd4 Gd6 2_567 8_555 100.568(19)
Gd2 Gd4 Gd7 2_567 . 121.81(2)
Gd2 Gd4 Fe3 2_567 1_566 58.77(3)
Gd2 Gd4 Fe4 2_567 13_556 115.66(4)
Gd2 Gd4 C1 2_567 13_556 81.7(3)
Gd2 Gd4 C2 2_567 7_546 142.6(3)
Gd2 Gd4 C5 2_567 2_566 45.7(2)
Gd2 Gd4 C6 2_567 1_566 85.2(3)
Gd3 Gd4 Gd5 2_566 7_556 103.689(18)
Gd3 Gd4 Gd6 2_566 15_556 164.78(2)
Gd3 Gd4 Gd6 2_566 8_555 58.467(15)
Gd3 Gd4 Gd7 2_566 . 62.410(16)
Gd3 Gd4 Fe3 2_566 1_566 63.73(3)
Gd3 Gd4 Fe4 2_566 13_556 120.51(4)
Gd3 Gd4 C1 2_566 13_556 144.8(3)
Gd3 Gd4 C2 2_566 7_546 86.9(3)
Gd3 Gd4 C5 2_566 2_566 45.3(2)
Gd3 Gd4 C6 2_566 1_566 89.1(3)
Gd5 Gd4 Gd6 7_556 15_556 61.665(16)
Gd5 Gd4 Gd6 7_556 8_555 94.250(18)
Gd5 Gd4 Gd7 7_556 . 59.515(16)
Gd5 Gd4 Fe3 7_556 1_566 119.19(4)
Gd5 Gd4 Fe4 7_556 13_556 65.23(4)
Gd5 Gd4 C1 7_556 13_556 92.0(3)
Gd5 Gd4 C2 7_556 7_546 48.9(3)
Gd5 Gd4 C5 7_556 2_566 144.2(2)
Gd5 Gd4 C6 7_556 1_566 86.0(4)
Gd6 Gd4 Gd6 15_556 8_555 123.34(2)
Gd6 Gd4 Gd7 15_556 . 104.116(19)
Gd6 Gd4 Fe3 15_556 1_566 118.18(4)
Gd6 Gd4 Fe4 15_556 13_556 59.13(4)
Gd6 Gd4 C1 15_556 13_556 46.1(3)
Gd6 Gd4 C2 15_556 7_546 85.8(3)
Gd6 Gd4 C5 15_556 2_566 146.1(2)
Gd6 Gd4 C6 15_556 1_566 85.9(4)
Gd6 Gd4 Gd7 8_555 . 104.561(18)
Gd6 Gd4 Fe3 8_555 1_566 118.29(5)
Gd6 Gd4 Fe4 8_555 13_556 64.22(4)
Gd6 Gd4 C1 8_555 13_556 89.5(3)
Gd6 Gd4 C2 8_555 7_546 47.3(3)
Gd6 Gd4 C5 8_555 2_566 83.3(3)
Gd6 Gd4 C6 8_555 1_566 146.7(2)
Gd7 Gd4 Fe3 . 1_566 63.08(3)
Gd7 Gd4 Fe4 . 13_556 122.51(4)
Gd7 Gd4 C1 . 13_556 148.5(3)
Gd7 Gd4 C2 . 7_546 89.1(3)
Gd7 Gd4 C5 . 2_566 86.4(2)
Gd7 Gd4 C6 . 1_566 47.80(7)
Fe3 Gd4 Fe4 1_566 13_556 173.79(4)
Fe3 Gd4 C1 1_566 13_556 133.9(3)
Fe3 Gd4 C2 1_566 7_546 146.1(3)
Fe3 Gd4 C5 1_566 2_566 38.9(3)
Fe3 Gd4 C6 1_566 1_566 38.7(4)
Fe4 Gd4 C1 13_556 13_556 39.9(3)
Fe4 Gd4 C2 13_556 7_546 40.0(3)
Fe4 Gd4 C5 13_556 2_566 140.0(3)
Fe4 Gd4 C6 13_556 1_566 142.0(4)
C1 Gd4 C2 13_556 7_546 79.8(4)
C1 Gd4 C5 13_556 2_566 123.6(4)
C1 Gd4 C6 13_556 1_566 123.8(4)
C2 Gd4 C5 7_546 2_566 127.1(4)
C2 Gd4 C6 7_546 1_566 131.9(4)
C5 Gd4 C6 2_566 1_566 77.5(5)
Gd1 Gd5 Gd2 11_555 7_546 151.227(19)
Gd1 Gd5 Gd3 11_555 12_555 61.959(16)
Gd1 Gd5 Gd4 11_555 11_446 97.536(19)
Gd1 Gd5 Gd7 11_555 1_545 139.38(2)
Gd1 Gd5 Gd7 11_555 11_446 85.499(18)
Gd1 Gd5 Fe5 11_555 14_556 56.36(3)
Gd1 Gd5 Fe6 11_555 . 144.88(4)
Gd1 Gd5 C1 11_555 12_555 85.5(3)
Gd1 Gd5 C4 11_555 . 125.5(3)
Gd2 Gd5 Gd3 7_546 12_555 114.73(2)
Gd2 Gd5 Gd4 7_546 11_446 82.052(17)
Gd2 Gd5 Gd7 7_546 1_545 60.775(15)
Gd2 Gd5 Gd7 7_546 11_446 117.83(2)
Gd2 Gd5 Fe5 7_546 14_556 148.38(4)
Gd2 Gd5 Fe6 7_546 . 56.14(4)
Gd2 Gd5 C1 7_546 12_555 75.7(3)
Gd2 Gd5 C4 7_546 . 83.1(3)
Gd3 Gd5 Gd4 12_555 11_446 159.41(2)
Gd3 Gd5 Gd7 12_555 1_545 82.997(17)
Gd3 Gd5 Gd7 12_555 11_446 116.33(2)
Gd3 Gd5 Fe5 12_555 14_556 55.28(4)
Gd3 Gd5 Fe6 12_555 . 142.65(4)
Gd3 Gd5 C1 12_555 12_555 46.3(3)
Gd3 Gd5 C4 12_555 . 110.9(3)
Gd4 Gd5 Gd7 11_446 1_545 116.75(2)
Gd4 Gd5 Gd7 11_446 11_446 59.943(16)
Gd4 Gd5 Fe5 11_446 14_556 116.43(4)
Gd4 Gd5 Fe6 11_446 . 56.18(3)
Gd4 Gd5 C1 11_446 12_555 136.2(2)
Gd4 Gd5 C4 11_446 . 81.8(3)
Gd7 Gd5 Gd7 1_545 11_446 93.110(18)
Gd7 Gd5 Fe5 1_545 14_556 87.63(4)
Gd7 Gd5 Fe6 1_545 . 60.62(3)
Gd7 Gd5 C1 1_545 12_555 84.1(2)
Gd7 Gd5 C4 1_545 . 47.2(3)
Gd7 Gd5 Fe5 11_446 14_556 61.08(4)
Gd7 Gd5 Fe6 11_446 . 61.84(4)
Gd7 Gd5 C1 11_446 12_555 162.6(3)
Gd7 Gd5 C4 11_446 . 47.0(3)
Fe5 Gd5 Fe6 14_556 . 111.10(5)
Fe5 Gd5 C1 14_556 12_555 101.6(3)
Fe5 Gd5 C4 14_556 . 75.2(3)
Fe6 Gd5 C1 . 12_555 129.4(3)
Fe6 Gd5 C4 . . 37.5(3)
C1 Gd5 C4 12_555 . 131.0(4)
Gd3 Gd6 Gd3 . 15_445 92.229(18)
Gd3 Gd6 Gd4 . 3_446 140.88(2)
Gd3 Gd6 Gd4 . 16_454 115.98(2)
Gd3 Gd6 Gd7 . 4_464 84.047(17)
Gd3 Gd6 Fe2 . 4_454 86.77(3)
Gd3 Gd6 Fe5 . . 51.16(3)
Gd3 Gd6 Fe6 . 2_556 60.08(3)
Gd3 Gd6 C1 . 15_445 117.7(2)
Gd3 Gd6 C3 . 15_445 46.8(3)
Gd3 Gd6 C7 . . 85.1(2)
Gd3 Gd6 Gd4 15_445 3_446 87.390(18)
Gd3 Gd6 Gd4 15_445 16_454 61.275(16)
Gd3 Gd6 Gd7 15_445 4_464 116.90(2)
Gd3 Gd6 Fe2 15_445 4_454 62.05(4)
Gd3 Gd6 Fe5 15_445 . 142.69(4)
Gd3 Gd6 Fe6 15_445 2_556 61.28(4)
Gd3 Gd6 C1 15_445 15_445 46.7(3)
Gd3 Gd6 C3 15_445 15_445 46.3(3)
Gd3 Gd6 C7 15_445 . 162.1(3)
Gd4 Gd6 Gd4 3_446 16_454 97.975(18)
Gd4 Gd6 Gd7 3_446 4_464 61.803(16)
Gd4 Gd6 Fe2 3_446 4_454 58.75(3)
Gd4 Gd6 Fe5 3_446 . 115.53(4)
Gd4 Gd6 Fe6 3_446 2_556 145.66(4)
Gd4 Gd6 C1 3_446 15_445 42.5(3)
Gd4 Gd6 C3 3_446 15_445 126.6(3)
Gd4 Gd6 C7 3_446 . 83.6(3)
Gd4 Gd6 Gd7 16_454 4_464 159.57(2)
Gd4 Gd6 Fe2 16_454 4_454 118.94(4)
Gd4 Gd6 Fe5 16_454 . 135.64(4)
Gd4 Gd6 Fe6 16_454 2_556 56.04(3)
Gd4 Gd6 C1 16_454 15_445 86.2(3)
Gd4 Gd6 C3 16_454 15_445 82.7(3)
Gd4 Gd6 C7 16_454 . 135.3(2)
Gd7 Gd6 Fe2 4_464 4_454 54.85(4)
Gd7 Gd6 Fe5 4_464 . 59.59(3)
Gd7 Gd6 Fe6 4_464 2_556 143.22(4)
Gd7 Gd6 C1 4_464 15_445 80.4(3)
Gd7 Gd6 C3 4_464 15_445 111.0(3)
Gd7 Gd6 C7 4_464 . 45.2(3)
Fe2 Gd6 Fe5 4_454 . 103.54(5)
Fe2 Gd6 Fe6 4_454 2_556 111.05(5)
Fe2 Gd6 C1 4_454 15_445 36.9(2)
Fe2 Gd6 C3 4_454 15_445 74.3(3)
Fe2 Gd6 C7 4_454 . 100.1(3)
Fe5 Gd6 Fe6 . 2_556 98.56(5)
Fe5 Gd6 C1 . 15_445 138.2(3)
Fe5 Gd6 C3 . 15_445 97.9(3)
Fe5 Gd6 C7 . . 35.1(2)
Fe6 Gd6 C1 2_556 15_445 108.0(3)
Fe6 Gd6 C3 2_556 15_445 38.1(3)
Fe6 Gd6 C7 2_556 . 130.4(3)
C1 Gd6 C3 15_445 15_445 84.7(4)
C1 Gd6 C7 15_445 . 119.8(4)
C3 Gd6 C7 15_445 . 131.3(3)
Gd2 Gd7 Gd2 1_565 7_556 97.454(18)
Gd2 Gd7 Gd4 1_565 . 94.622(18)
Gd2 Gd7 Gd5 1_565 1_565 85.252(17)
Gd2 Gd7 Gd5 1_565 7_556 155.15(2)
Gd2 Gd7 Gd6 1_565 12_565 99.758(19)
Gd2 Gd7 Fe1 1_565 1_566 108.77(4)
Gd2 Gd7 Fe2 1_565 1_565 54.94(3)
Gd2 Gd7 Fe2 1_565 7_556 140.98(4)
Gd2 Gd7 C4 1_565 1_565 41.6(3)
Gd2 Gd7 C4 1_565 7_556 137.2(3)
Gd2 Gd7 C7 1_565 12_565 137.9(2)
Gd2 Gd7 Gd4 7_556 . 96.450(19)
Gd2 Gd7 Gd5 7_556 1_565 60.982(15)
Gd2 Gd7 Gd5 7_556 7_556 85.480(18)
Gd2 Gd7 Gd6 7_556 12_565 139.57(2)
Gd2 Gd7 Fe1 7_556 1_566 143.65(2)
Gd2 Gd7 Fe2 7_556 1_565 114.15(3)
Gd2 Gd7 Fe2 7_556 7_556 56.30(4)
Gd2 Gd7 C4 7_556 1_565 81.7(3)
Gd2 Gd7 C4 7_556 7_556 42.0(3)
Gd2 Gd7 C7 7_556 12_565 124.5(2)
Gd4 Gd7 Gd5 . 1_565 157.10(2)
Gd4 Gd7 Gd5 . 7_556 60.542(16)
Gd4 Gd7 Gd6 . 12_565 118.126(19)
Gd4 Gd7 Fe1 . 1_566 57.64(3)
Gd4 Gd7 Fe2 . 1_565 137.90(4)
Gd4 Gd7 Fe2 . 7_556 114.93(4)
Gd4 Gd7 C4 . 1_565 134.5(3)
Gd4 Gd7 C4 . 7_556 80.6(3)
Gd4 Gd7 C7 . 12_565 85.0(2)
Gd5 Gd7 Gd5 1_565 7_556 117.091(19)
Gd5 Gd7 Gd6 1_565 12_565 84.316(17)
Gd5 Gd7 Fe1 1_565 1_566 143.66(4)
Gd5 Gd7 Fe2 1_565 1_565 58.56(3)
Gd5 Gd7 Fe2 1_565 7_556 57.51(3)
Gd5 Gd7 C4 1_565 1_565 44.3(3)
Gd5 Gd7 C4 1_565 7_556 84.0(2)
Gd5 Gd7 C7 1_565 12_565 110.3(2)
Gd5 Gd7 Gd6 7_556 12_565 93.543(19)
Gd5 Gd7 Fe1 7_556 1_566 60.25(3)
Gd5 Gd7 Fe2 7_556 1_565 145.09(4)
Gd5 Gd7 Fe2 7_556 7_556 59.59(4)
Gd5 Gd7 C4 7_556 1_565 161.2(3)
Gd5 Gd7 C4 7_556 7_556 44.1(3)
Gd5 Gd7 C7 7_556 12_565 47.5(2)
Gd6 Gd7 Fe1 12_565 1_566 60.72(3)
Gd6 Gd7 Fe2 12_565 1_565 52.51(3)
Gd6 Gd7 Fe2 12_565 7_556 88.59(4)
Gd6 Gd7 C4 12_565 1_565 87.5(3)
Gd6 Gd7 C4 12_565 7_556 120.1(3)
Gd6 Gd7 C7 12_565 12_565 46.7(2)
Fe1 Gd7 Fe2 1_566 1_565 101.58(3)
Fe1 Gd7 Fe2 1_566 7_556 108.51(5)
Fe1 Gd7 C4 1_566 1_565 134.5(3)
Fe1 Gd7 C4 1_566 7_556 104.2(3)
Fe1 Gd7 C7 1_566 12_565 38.1(2)
Fe2 Gd7 Fe2 1_565 7_556 106.18(5)
Fe2 Gd7 C4 1_565 1_565 36.1(3)
Fe2 Gd7 C4 1_565 7_556 141.4(3)
Fe2 Gd7 C7 1_565 12_565 99.2(2)
Fe2 Gd7 C4 7_556 1_565 101.7(3)
Fe2 Gd7 C4 7_556 7_556 38.0(3)
Fe2 Gd7 C7 7_556 12_565 72.9(2)
C4 Gd7 C4 1_565 7_556 120.3(4)
C4 Gd7 C7 1_565 12_565 133.2(4)
C4 Gd7 C7 7_556 12_565 84.4(4)
Gd1 Fe1 Gd7 1_655 1_544 117.40(4)
Gd1 Fe1 Gd7 1_655 2_566 117.40(4)
Gd1 Fe1 C6 1_655 . 180.0(5)
Gd1 Fe1 C7 1_655 15_545 58.8(4)
Gd1 Fe1 C7 1_655 12_554 58.8(4)
Gd1 Fe1 O7 1_655 15_545 58.8(4)
Gd1 Fe1 O7 1_655 12_554 58.8(4)
Gd7 Fe1 Gd7 1_544 2_566 125.21(8)
Gd7 Fe1 C6 1_544 . 62.60(4)
Gd7 Fe1 C7 1_544 15_545 175.8(4)
Gd7 Fe1 C7 1_544 12_554 58.6(4)
Gd7 Fe1 O7 1_544 15_545 175.8(4)
Gd7 Fe1 O7 1_544 12_554 58.6(4)
Gd7 Fe1 C6 2_566 . 62.60(4)
Gd7 Fe1 C7 2_566 15_545 58.6(4)
Gd7 Fe1 C7 2_566 12_554 175.8(4)
Gd7 Fe1 O7 2_566 15_545 58.6(4)
Gd7 Fe1 O7 2_566 12_554 175.8(4)
C6 Fe1 C7 . 15_545 121.2(4)
C6 Fe1 C7 . 12_554 121.2(4)
C6 Fe1 O7 . 15_545 121.2(4)
C6 Fe1 O7 . 12_554 121.2(4)
C7 Fe1 C7 15_545 12_554 117.6(5)
C7 Fe1 O7 15_545 15_545 0.0(5)
C7 Fe1 O7 15_545 12_554 117.6(5)
C7 Fe1 O7 12_554 15_545 117.6(5)
C7 Fe1 O7 12_554 12_554 0.0(5)
O7 Fe1 O7 15_545 12_554 117.6(5)
Gd6 Fe2 Gd7 12_555 1_545 72.64(4)
Gd6 Fe2 Gd7 12_555 11_446 156.36(6)
Gd6 Fe2 Fe5 12_555 14_556 77.18(6)
Gd6 Fe2 C1 12_555 14_556 59.9(4)
Gd6 Fe2 C4 12_555 . 128.1(4)
Gd7 Fe2 Gd7 1_545 11_446 120.33(6)
Gd7 Fe2 Fe5 1_545 14_556 113.83(7)
Gd7 Fe2 C1 1_545 14_556 110.1(4)
Gd7 Fe2 C4 1_545 . 58.0(4)
Gd7 Fe2 Fe5 11_446 14_556 79.35(6)
Gd7 Fe2 C1 11_446 14_556 123.7(4)
Gd7 Fe2 C4 11_446 . 62.5(4)
Fe5 Fe2 C1 14_556 14_556 102.6(4)
Fe5 Fe2 C4 14_556 . 107.2(4)
C1 Fe2 C4 14_556 . 150.2(5)
Gd1 Fe3 Gd2 . 1_554 70.52(5)
Gd1 Fe3 Gd2 . 2_556 70.52(5)
Gd1 Fe3 Gd4 . 1_544 120.13(5)
Gd1 Fe3 Gd4 . 2_566 120.13(5)
Gd1 Fe3 C5 . . 60.2(4)
Gd1 Fe3 C5 . 2_555 60.2(4)
Gd1 Fe3 O5 . . 60.2(4)
Gd1 Fe3 O5 . 2_555 60.2(4)
Gd1 Fe3 C6 . . 180.0(5)
Gd2 Fe3 Gd2 1_554 2_556 141.04(10)
Gd2 Fe3 Gd4 1_554 1_544 130.65(2)
Gd2 Fe3 Gd4 1_554 2_566 71.539(16)
Gd2 Fe3 C5 1_554 . 52.5(3)
Gd2 Fe3 C5 1_554 2_555 106.1(3)
Gd2 Fe3 O5 1_554 . 52.5(3)
Gd2 Fe3 O5 1_554 2_555 106.1(3)
Gd2 Fe3 C6 1_554 . 109.48(5)
Gd2 Fe3 Gd4 2_556 1_544 71.539(16)
Gd2 Fe3 Gd4 2_556 2_566 130.65(2)
Gd2 Fe3 C5 2_556 . 106.1(3)
Gd2 Fe3 C5 2_556 2_555 52.5(3)
Gd2 Fe3 O5 2_556 . 106.1(3)
Gd2 Fe3 O5 2_556 2_555 52.5(3)
Gd2 Fe3 C6 2_556 . 109.48(5)
Gd4 Fe3 Gd4 1_544 2_566 119.73(10)
Gd4 Fe3 C5 1_544 . 176.9(3)
Gd4 Fe3 C5 1_544 2_555 60.1(4)
Gd4 Fe3 O5 1_544 . 176.9(3)
Gd4 Fe3 O5 1_544 2_555 60.1(4)
Gd4 Fe3 C6 1_544 . 59.87(5)
Gd4 Fe3 C5 2_566 . 60.1(4)
Gd4 Fe3 C5 2_566 2_555 176.9(3)
Gd4 Fe3 O5 2_566 . 60.1(4)
Gd4 Fe3 O5 2_566 2_555 176.9(3)
Gd4 Fe3 C6 2_566 . 59.87(5)
C5 Fe3 C5 . 2_555 120.3(5)
C5 Fe3 O5 . . 0.0(5)
C5 Fe3 O5 . 2_555 120.3(5)
C5 Fe3 C6 . . 119.8(4)
C5 Fe3 O5 2_555 . 120.3(5)
C5 Fe3 O5 2_555 2_555 0.0(5)
C5 Fe3 C6 2_555 . 119.8(4)
O5 Fe3 O5 . 2_555 120.3(5)
O5 Fe3 C6 . . 119.8(4)
O5 Fe3 C6 2_555 . 119.8(4)
Gd2 Fe4 Gd3 1_554 . 121.92(6)
Gd2 Fe4 Gd4 1_554 13_444 115.49(5)
Gd2 Fe4 C1 1_554 . 175.4(4)
Gd2 Fe4 C2 1_554 11_445 57.0(4)
Gd2 Fe4 C5 1_554 . 58.6(3)
Gd2 Fe4 O5 1_554 . 58.6(3)
Gd3 Fe4 Gd4 . 13_444 122.54(6)
Gd3 Fe4 C1 . . 62.7(4)
Gd3 Fe4 C2 . 11_445 178.8(4)
Gd3 Fe4 C5 . . 63.3(3)
Gd3 Fe4 O5 . . 63.3(3)
Gd4 Fe4 C1 13_444 . 59.9(4)
Gd4 Fe4 C2 13_444 11_445 58.6(4)
Gd4 Fe4 C5 13_444 . 173.7(3)
Gd4 Fe4 O5 13_444 . 173.7(3)
C1 Fe4 C2 . 11_445 118.5(5)
C1 Fe4 C5 . . 126.0(5)
C1 Fe4 O5 . . 126.0(5)
C2 Fe4 C5 11_445 . 115.6(5)
C2 Fe4 O5 11_445 . 115.6(5)
C5 Fe4 O5 . . 0.0(5)
Gd3 Fe5 Gd3 . 3_555 116.93(6)
Gd3 Fe5 Gd5 . 14_456 156.68(7)
Gd3 Fe5 Gd6 . . 70.89(4)
Gd3 Fe5 Fe2 . 14_456 81.22(6)
Gd3 Fe5 C3 . . 61.7(4)
Gd3 Fe5 C7 . . 124.6(3)
Gd3 Fe5 O7 . . 124.6(3)
Gd3 Fe5 Gd5 3_555 14_456 72.87(4)
Gd3 Fe5 Gd6 3_555 . 137.39(6)
Gd3 Fe5 Fe2 3_555 14_456 110.36(7)
Gd3 Fe5 C3 3_555 . 55.6(4)
Gd3 Fe5 C7 3_555 . 112.9(4)
Gd3 Fe5 O7 3_555 . 112.9(4)
Gd5 Fe5 Gd6 14_456 . 117.55(6)
Gd5 Fe5 Fe2 14_456 14_456 75.47(6)
Gd5 Fe5 C3 14_456 . 126.4(4)
Gd5 Fe5 C7 14_456 . 61.7(3)
Gd5 Fe5 O7 14_456 . 61.7(3)
Gd6 Fe5 Fe2 . 14_456 112.24(8)
Gd6 Fe5 C3 . . 110.6(4)
Gd6 Fe5 C7 . . 56.2(3)
Gd6 Fe5 O7 . . 56.2(3)
Fe2 Fe5 C3 14_456 . 107.3(4)
Fe2 Fe5 C7 14_456 . 103.1(4)
Fe2 Fe5 O7 14_456 . 103.1(4)
C3 Fe5 C7 . . 149.6(5)
C3 Fe5 O7 . . 149.6(5)
C7 Fe5 O7 . . 0.0(5)
Gd2 Fe6 Gd5 . . 115.28(6)
Gd2 Fe6 Gd6 . 2_556 117.15(6)
Gd2 Fe6 C2 . 1_545 177.8(4)
Gd2 Fe6 C3 . 12_455 57.9(4)
Gd2 Fe6 C4 . . 58.9(4)
Gd5 Fe6 Gd6 . 2_556 127.48(6)
Gd5 Fe6 C2 . 1_545 64.1(4)
Gd5 Fe6 C3 . 12_455 173.0(4)
Gd5 Fe6 C4 . . 56.4(4)
Gd6 Fe6 C2 2_556 1_545 63.4(4)
Gd6 Fe6 C3 2_556 12_455 59.3(4)
Gd6 Fe6 C4 2_556 . 175.4(4)
C2 Fe6 C3 1_545 12_455 122.7(5)
C2 Fe6 C4 1_545 . 120.5(5)
C3 Fe6 C4 12_455 . 116.7(5)
Gd3 C1 Gd4 . 13_444 159.3(5)
Gd3 C1 Gd5 . 4_454 87.9(4)
Gd3 C1 Gd6 . 3_555 86.8(4)
Gd3 C1 Fe2 . 14_456 100.1(4)
Gd3 C1 Fe4 . . 79.3(4)
Gd4 C1 Gd5 13_444 4_454 96.2(4)
Gd4 C1 Gd6 13_444 3_555 91.3(4)
Gd4 C1 Fe2 13_444 14_456 100.1(5)
Gd4 C1 Fe4 13_444 . 80.2(4)
Gd5 C1 Gd6 4_454 3_555 171.0(4)
Gd5 C1 Fe2 4_454 14_456 90.6(5)
Gd5 C1 Fe4 4_454 . 93.7(5)
Gd6 C1 Fe2 3_555 14_456 83.2(5)
Gd6 C1 Fe4 3_555 . 92.5(5)
Fe2 C1 Fe4 14_456 . 175.7(9)
Gd2 C2 Gd4 7_556 11_456 165.8(5)
Gd2 C2 Fe4 7_556 7_555 84.5(5)
Gd2 C2 Fe6 7_556 1_565 97.0(5)
Gd4 C2 Fe4 11_456 7_555 81.5(4)
Gd4 C2 Fe6 11_456 1_565 96.9(5)
Fe4 C2 Fe6 7_555 1_565 178.4(7)
Gd2 C3 Gd3 4_554 . 92.0(4)
Gd2 C3 Gd3 4_554 3_555 96.7(4)
Gd2 C3 Gd6 4_554 3_555 164.6(5)
Gd2 C3 Fe5 4_554 . 97.2(5)
Gd2 C3 Fe6 4_554 4_554 82.2(4)
Gd3 C3 Gd3 . 3_555 165.6(5)
Gd3 C3 Gd6 . 3_555 88.1(4)
Gd3 C3 Fe5 . . 79.6(4)
Gd3 C3 Fe6 . 4_554 97.9(5)
Gd3 C3 Gd6 3_555 3_555 86.4(4)
Gd3 C3 Fe5 3_555 . 88.0(4)
Gd3 C3 Fe6 3_555 4_554 94.6(5)
Gd6 C3 Fe5 3_555 . 97.9(5)
Gd6 C3 Fe6 3_555 4_554 82.6(4)
Fe5 C3 Fe6 . 4_554 177.3(7)
Gd2 C4 Gd5 . . 167.6(5)
Gd2 C4 Gd7 . 1_545 93.4(4)
Gd2 C4 Gd7 . 11_446 92.3(4)
Gd2 C4 Fe2 . . 94.6(5)
Gd2 C4 Fe6 . . 81.6(4)
Gd5 C4 Gd7 . 1_545 88.5(4)
Gd5 C4 Gd7 . 11_446 88.9(4)
Gd5 C4 Fe2 . . 97.7(5)
Gd5 C4 Fe6 . . 86.1(4)
Gd7 C4 Gd7 1_545 11_446 164.7(5)
Gd7 C4 Fe2 1_545 . 85.8(4)
Gd7 C4 Fe6 1_545 . 96.1(5)
Gd7 C4 Fe2 11_446 . 79.6(4)
Gd7 C4 Fe6 11_446 . 98.8(5)
Fe2 C4 Fe6 . . 175.8(8)
Gd1 C5 Gd2 . 1_554 88.0(3)
Gd1 C5 Gd3 . . 94.4(3)
Gd1 C5 Gd4 . 2_566 161.7(5)
Gd1 C5 Fe3 . . 81.0(4)
Gd1 C5 Fe4 . . 97.6(5)
Gd1 C5 O5 . . 0
Gd2 C5 Gd3 1_554 . 163.1(5)
Gd2 C5 Gd4 1_554 2_566 89.4(3)
Gd2 C5 Fe3 1_554 . 93.0(4)
Gd2 C5 Fe4 1_554 . 83.6(4)
Gd2 C5 O5 1_554 . 0
Gd3 C5 Gd4 . 2_566 93.3(3)
Gd3 C5 Fe3 . . 103.9(4)
Gd3 C5 Fe4 . . 79.5(4)
Gd3 C5 O5 . . 0
Gd4 C5 Fe3 2_566 . 81.0(4)
Gd4 C5 Fe4 2_566 . 100.1(5)
Gd4 C5 O5 2_566 . 0
Fe3 C5 Fe4 . . 176.4(6)
Fe3 C5 O5 . . 0
Fe4 C5 O5 . . 0
Fe3 O5 Fe4 . . 176.4(6)
Fe3 O5 C5 . . 0
Fe4 O5 C5 . . 0
Gd4 C6 Gd4 1_544 2_566 162.9(8)
Gd4 C6 Fe1 1_544 . 98.5(4)
Gd4 C6 Fe3 1_544 . 81.5(4)
Gd4 C6 Fe1 2_566 . 98.5(4)
Gd4 C6 Fe3 2_566 . 81.5(4)
Fe1 C6 Fe3 . . 180.0(5)
Gd1 C7 Gd6 3_555 . 95.7(4)
Gd1 C7 Gd7 3_555 4_464 163.2(5)
Gd1 C7 Fe1 3_555 3_455 80.0(3)
Gd1 C7 Fe5 3_555 . 96.7(5)
Gd1 C7 O7 3_555 . 0
Gd6 C7 Gd7 . 4_464 88.1(3)
Gd6 C7 Fe1 . 3_455 96.3(4)
Gd6 C7 Fe5 . . 88.7(4)
Gd6 C7 O7 . . 0
Gd7 C7 Fe1 4_464 3_455 83.3(4)
Gd7 C7 Fe5 4_464 . 99.8(4)
Gd7 C7 O7 4_464 . 0
Fe1 C7 Fe5 3_455 . 174.3(7)
Fe1 C7 O7 3_455 . 0
Fe5 C7 O7 . . 0
Fe1 O7 Fe5 3_455 . 174.3(7)
Fe1 O7 C7 3_455 . 0
Fe5 O7 C7 . . 0

loop_
_geom_bond_atom_site_label_1
_geom_bond_atom_site_label_2
_geom_bond_site_symmetry_2
_geom_bond_distance
Gd1 Gd2 1_554 3.4779(7)
Gd1 Gd2 2_556 3.4779(7)
Gd1 Gd5 7_445 3.6888(7)
Gd1 Gd5 4_454 3.6888(7)
Gd1 Fe1 1_455 2.806(3)
Gd1 Fe3 . 2.834(3)
Gd1 C5 . 2.489(12)
Gd1 C5 2_555 2.489(12)
Gd1 C7 15_445 2.438(11)
Gd1 C7 12_454 2.438(11)
Gd2 Gd3 12_455 3.6715(8)
Gd2 Gd4 2_567 3.5181(8)
Gd2 Gd5 11_456 3.7338(9)
Gd2 Gd7 1_545 3.7572(9)
Gd2 Gd7 11_446 3.7263(8)
Gd2 Fe3 1_556 3.1714(11)
Gd2 Fe4 1_556 2.9325(16)
Gd2 Fe6 . 2.8846(17)
Gd2 C2 11_446 2.469(12)
Gd2 C3 12_455 2.465(12)
Gd2 C4 . 2.497(12)
Gd2 C5 1_556 2.519(10)
Gd3 Gd4 2_566 3.7484(8)
Gd3 Gd5 4_454 3.6686(9)
Gd3 Gd6 . 3.5690(8)
Gd3 Gd6 3_555 3.6433(9)
Gd3 Fe4 . 2.9367(16)
Gd3 Fe5 . 2.9422(18)
Gd3 Fe5 15_445 3.1555(18)
Gd3 C1 . 2.655(12)
Gd3 C3 . 2.634(12)
Gd3 C3 15_445 2.605(12)
Gd3 C5 . 2.669(10)
Gd4 Gd5 7_556 3.6841(9)
Gd4 Gd6 15_556 3.6709(9)
Gd4 Gd6 8_555 3.7114(9)
Gd4 Gd7 . 3.6622(8)
Gd4 Fe3 1_566 2.8284(15)
Gd4 Fe4 13_556 2.8251(19)
Gd4 C1 13_556 2.482(12)
Gd4 C2 7_546 2.438(12)
Gd4 C5 2_566 2.482(12)
Gd4 C6 1_566 2.474(3)
Gd5 Gd7 1_545 3.6306(8)
Gd5 Gd7 11_446 3.6463(9)
Gd5 Fe5 14_556 3.0187(18)
Gd5 Fe6 . 3.0385(19)
Gd5 C1 12_555 2.632(13)
Gd5 C4 . 2.536(12)
Gd6 Gd7 4_464 3.6551(9)
Gd6 Fe2 4_454 3.0383(18)
Gd6 Fe5 . 3.2014(18)
Gd6 Fe6 2_556 3.0050(19)
Gd6 C1 15_445 2.647(14)
Gd6 C3 15_445 2.606(12)
Gd6 C7 . 2.660(11)
Gd7 Fe1 1_566 3.0202(13)
Gd7 Fe2 1_565 3.1312(18)
Gd7 Fe2 7_556 2.9584(18)
Gd7 C4 1_565 2.664(12)
Gd7 C4 7_556 2.667(12)
Gd7 C7 12_565 2.596(12)
Fe1 C6 . 1.803(18)
Fe1 C7 15_545 1.876(10)
Fe1 C7 12_554 1.876(10)
Fe1 O7 15_545 1.876(10)
Fe1 O7 12_554 1.876(10)
Fe2 Fe5 14_556 2.366(2)
Fe2 C1 14_556 1.836(11)
Fe2 C4 . 1.852(12)
Fe3 C5 . 1.799(12)
Fe3 C5 2_555 1.799(12)
Fe3 O5 . 1.799(12)
Fe3 O5 2_555 1.799(12)
Fe3 C6 . 1.787(18)
Fe4 C1 . 1.840(11)
Fe4 C2 11_445 1.834(11)
Fe4 C5 . 1.807(12)
Fe4 O5 . 1.807(12)
Fe5 C3 . 1.872(12)
Fe5 C7 . 1.843(11)
Fe5 O7 . 1.843(11)
Fe6 C2 1_545 1.825(11)
Fe6 C3 12_455 1.870(12)
Fe6 C4 . 1.856(12)
C5 O5 . 0
C7 O7 . 0

loop_
_jana_cell_twin_matrix_id
_jana_cell_twin_volume_fraction
_jana_cell_twin_matrix_1_1
_jana_cell_twin_matrix_1_2
_jana_cell_twin_matrix_1_3
_jana_cell_twin_matrix_2_1
_jana_cell_twin_matrix_2_2
_jana_cell_twin_matrix_2_3
_jana_cell_twin_matrix_3_1
_jana_cell_twin_matrix_3_2
_jana_cell_twin_matrix_3_3
1 0.98(4) 1 0 0 0 1 0 0 0 1
2 0.02(4) -1 0 0 0 -1 0 0 0 -1
